data_7056209
loop_
_publ_author_name
'Hadjikakou, Sotiris K.'
'Banti, C. N.'
'Kourkoumelis, Nikolaos'
'Raptopoulou, Catherine'
'Psycharis, Vassilis'

_publ_section_title
;
 N-(4-hydroxyphenyl)acetamide against di-iodine towards polyiodide dianion
;
_journal_name_full 'New J. Chem.'
_journal_paper_doi 10.1039/C7NJ01117B
_journal_year 2017
_chemical_formula_sum 'C16 H19 I4 N2 O4'
_chemical_formula_weight 810.93
_space_group_crystal_system monoclinic
_space_group_IT_number 13
_space_group_name_Hall '-P 2yac'
_space_group_name_H-M_alt 'P 1 2/n 1'
_symmetry_space_group_name_Hall '-P 2yac'
_symmetry_space_group_name_H-M 'P 1 2/n 1'
_atom_sites_solution_hydrogens mixed
_audit_creation_method SHELXL-2014/6
_audit_update_record
;
2016-12-12 deposited with the CCDC.
2017-05-22 downloaded from the CCDC.
;
_cell_angle_alpha 90
_cell_angle_beta 97.777(2)
_cell_angle_gamma 90
_cell_formula_units_Z 4
_cell_length_a 14.1757(6)
_cell_length_b 9.6136(3)
_cell_length_c 17.0845(6)
_cell_measurement_reflns_used 8976
_cell_measurement_temperature 160(2)
_cell_measurement_theta_max 27.58
_cell_measurement_theta_min 3.21
_cell_volume 2306.85(15)
_computing_cell_refinement 'CrystalClear, Rigaku MSC, 2005'
_computing_data_collection 'CrystalClear, Rigaku MSC, 2005'
_computing_data_reduction 'CrystalClear, Rigaku MSC, 2005'
_computing_structure_refinement 'SHELXL-2014/6 (Sheldrick, 2014)'
_computing_structure_solution 'CrystalClear, Rigaku MSC, 2005'
_diffrn_ambient_temperature 160(2)
_diffrn_measured_fraction_theta_full 0.996
_diffrn_measured_fraction_theta_max 0.993
_diffrn_measurement_device_type 'Rigaku R-AXIS SPIDER IPDS'
_diffrn_measurement_method '\q scans'
_diffrn_radiation_type MoK\a
_diffrn_radiation_wavelength 0.71073
_diffrn_reflns_av_R_equivalents 0.0346
_diffrn_reflns_av_unetI/netI 0.0379
_diffrn_reflns_Laue_measured_fraction_full 0.996
_diffrn_reflns_Laue_measured_fraction_max 0.993
_diffrn_reflns_limit_h_max 18
_diffrn_reflns_limit_h_min -16
_diffrn_reflns_limit_k_max 12
_diffrn_reflns_limit_k_min -12
_diffrn_reflns_limit_l_max 21
_diffrn_reflns_limit_l_min -21
_diffrn_reflns_number 14491
_diffrn_reflns_point_group_measured_fraction_full 0.996
_diffrn_reflns_point_group_measured_fraction_max 0.993
_diffrn_reflns_theta_full 25.242
_diffrn_reflns_theta_max 27.000
_diffrn_reflns_theta_min 3.207
_diffrn_source
;
fine-focus sealed tube with graphite monochromator
;
_exptl_absorpt_coefficient_mu 5.425
_exptl_absorpt_correction_T_max 1.000
_exptl_absorpt_correction_T_min 0.365
_exptl_absorpt_correction_type empirical
_exptl_absorpt_process_details 'CrystalClear, Rigaku MSC, 2005'
_exptl_crystal_colour black
_exptl_crystal_density_diffrn 2.335
_exptl_crystal_description parallelepide
_exptl_crystal_F_000 1492
_exptl_crystal_size_max 0.28
_exptl_crystal_size_mid 0.24
_exptl_crystal_size_min 0.18
_refine_diff_density_max 1.593
_refine_diff_density_min -0.465
_refine_diff_density_rms 0.119
_refine_ls_extinction_method none
_refine_ls_goodness_of_fit_ref 1.050
_refine_ls_hydrogen_treatment mixed
_refine_ls_matrix_type full
_refine_ls_number_parameters 289
_refine_ls_number_reflns 5000
_refine_ls_number_restraints 0
_refine_ls_restrained_S_all 1.050
_refine_ls_R_factor_all 0.0264
_refine_ls_R_factor_gt 0.0234
_refine_ls_shift/su_max 0.004
_refine_ls_shift/su_mean 0.000
_refine_ls_structure_factor_coef Fsqd
_refine_ls_weighting_details 'w=1/[\s^2^(Fo^2^)+(0.0234P)^2^+1.0336P] where P=(Fo^2^+2Fc^2^)/3'
_refine_ls_weighting_scheme calc
_refine_ls_wR_factor_gt 0.0543
_refine_ls_wR_factor_ref 0.0557
_reflns_Friedel_coverage 0.000
_reflns_number_gt 4551
_reflns_number_total 5000
_reflns_threshold_expression 'I > 2\s(I)'
_cod_data_source_file c7nj01117b2.cif
_cod_data_source_block compound1
_cod_database_code 7056209
_shelx_space_group_comment
;
The symmetry employed for this shelxl refinement is uniquely defined
by the following loop, which should always be used as a source of
symmetry information in preference to the above space-group names.
They are only intended as comments.
;
_shelxl_version_number 2014/6

loop_
_space_group_symop_operation_xyz
'x, y, z'
'-x+1/2, y, -z+1/2'
'-x, -y, -z'
'x-1/2, -y, z-1/2'

loop_
_atom_site_label
_atom_site_type_symbol
_atom_site_fract_x
_atom_site_fract_y
_atom_site_fract_z
_atom_site_U_iso_or_equiv
_atom_site_adp_type
_atom_site_occupancy
_atom_site_site_symmetry_order
_atom_site_calc_flag
_atom_site_refinement_flags_posn
_atom_site_refinement_flags_adp
_atom_site_refinement_flags_occupancy
I1 I 0.43796(2) 0.02083(2) 0.31199(2) 0.03304(6) Uani 1 1 d . . .
I2 I 0.34765(2) 0.05656(2) 0.14350(2) 0.03123(6) Uani 1 1 d . . .
I3 I 0.25244(2) 0.07515(2) -0.01409(2) 0.03870(7) Uani 1 1 d . . .
I4 I 0.65714(2) -0.03895(2) 0.26514(2) 0.03331(6) Uani 1 1 d . . .
N1 N 0.84206(18) 0.2958(2) 0.07078(13) 0.0259(5) Uani 1 1 d . . .
H1 H 0.8354 0.2048 0.0714 0.034 Uiso 1 1 calc R U .
O1 O 0.93292(17) 0.4695(2) 0.03347(13) 0.0316(5) Uani 1 1 d . . .
O2 O 0.56065(18) 0.5680(2) 0.21128(15) 0.0381(6) Uani 1 1 d . . .
C1 C 0.9756(2) 0.2348(3) 0.00307(17) 0.0337(7) Uani 1 1 d . . .
H1A H 0.9510 0.1414 0.0113 0.051 Uiso 1 1 calc R U .
H1B H 0.9741 0.2518 -0.0536 0.051 Uiso 1 1 calc R U .
H1C H 1.0413 0.2421 0.0294 0.051 Uiso 1 1 calc R U .
C2 C 0.9149(2) 0.3407(3) 0.03706(16) 0.0257(6) Uani 1 1 d . . .
C3 C 0.7722(2) 0.3721(3) 0.10656(15) 0.0232(6) Uani 1 1 d . . .
C4 C 0.7710(2) 0.5166(3) 0.11376(18) 0.0307(7) Uani 1 1 d . . .
C5 C 0.6992(2) 0.5786(3) 0.14960(19) 0.0322(7) Uani 1 1 d . . .
C6 C 0.6295(2) 0.4998(3) 0.17766(17) 0.0265(6) Uani 1 1 d . . .
C7 C 0.6313(2) 0.3554(3) 0.17048(18) 0.0311(7) Uani 1 1 d . . .
C8 C 0.7023(2) 0.2928(3) 0.13523(17) 0.0284(6) Uani 1 1 d . . .
N2 N 0.15197(18) 0.6837(2) 0.40990(14) 0.0261(5) Uani 1 1 d . . .
H2 H 0.1559 0.7735 0.4008 0.034 Uiso 1 1 calc R U .
O3 O 0.06736(16) 0.52199(19) 0.46476(13) 0.0294(5) Uani 1 1 d . . .
O4 O 0.44289(17) 0.3965(2) 0.29083(13) 0.0339(5) Uani 1 1 d . . .
C9 C 0.0118(3) 0.7579(3) 0.4644(2) 0.0380(8) Uani 1 1 d . . .
C10 C 0.0789(2) 0.6467(3) 0.44617(17) 0.0254(6) Uani 1 1 d . . .
C11 C 0.2251(2) 0.6020(3) 0.38323(15) 0.0220(5) Uani 1 1 d . . .
C12 C 0.2294(2) 0.4580(3) 0.38739(18) 0.0284(6) Uani 1 1 d . . .
C13 C 0.3029(2) 0.3892(3) 0.35669(18) 0.0285(6) Uani 1 1 d . . .
C14 C 0.3707(2) 0.4623(3) 0.32279(16) 0.0240(6) Uani 1 1 d . . .
C15 C 0.3671(2) 0.6066(3) 0.31975(17) 0.0276(6) Uani 1 1 d . . .
C16 C 0.2948(2) 0.6750(3) 0.35009(17) 0.0261(6) Uani 1 1 d . . .
H1O H 1.0000 0.5000 0.0000 0.10(2) Uiso 1 2 d S . P
H2O H 0.529(3) 0.516(4) 0.233(2) 0.044(11) Uiso 1 1 d . . .
H3O H 0.0000 0.5000 0.5000 0.08(2) Uiso 1 2 d S . P
H4 H 0.821(3) 0.576(3) 0.091(2) 0.041(10) Uiso 1 1 d . . .
H4O H 0.441(3) 0.318(4) 0.2924(19) 0.030(10) Uiso 1 1 d . . .
H5 H 0.700(2) 0.676(4) 0.1562(17) 0.032(9) Uiso 1 1 d . . .
H7 H 0.585(3) 0.303(3) 0.187(2) 0.040(9) Uiso 1 1 d . . .
H8 H 0.707(2) 0.185(3) 0.1294(15) 0.017(7) Uiso 1 1 d . . .
H9A H 0.039(4) 0.847(5) 0.463(3) 0.086(16) Uiso 1 1 d . . .
H9B H -0.048(4) 0.756(5) 0.434(3) 0.10(2) Uiso 1 1 d . . .
H9C H -0.004(3) 0.753(5) 0.511(3) 0.078(15) Uiso 1 1 d . . .
H12 H 0.179(2) 0.402(3) 0.4097(18) 0.028(8) Uiso 1 1 d . . .
H13 H 0.305(2) 0.294(3) 0.3575(17) 0.027(8) Uiso 1 1 d . . .
H15 H 0.413(2) 0.658(3) 0.2982(18) 0.033(9) Uiso 1 1 d . . .
H16 H 0.293(2) 0.779(3) 0.3527(16) 0.026(8) Uiso 1 1 d . . .

loop_
_atom_site_aniso_label
_atom_site_aniso_U_11
_atom_site_aniso_U_22
_atom_site_aniso_U_33
_atom_site_aniso_U_23
_atom_site_aniso_U_13
_atom_site_aniso_U_12
I1 0.03071(13) 0.02876(11) 0.04194(12) 0.00180(8) 0.01325(9) 0.00049(8)
I2 0.02888(12) 0.01830(9) 0.04922(13) -0.00560(7) 0.01506(10) -0.00036(7)
I3 0.04319(15) 0.03111(11) 0.04307(13) -0.00468(8) 0.01047(10) -0.00384(9)
I4 0.03255(13) 0.03177(11) 0.03606(11) 0.00153(8) 0.00630(9) -0.00416(8)
N1 0.0259(14) 0.0218(11) 0.0322(12) 0.0035(9) 0.0121(11) 0.0011(10)
O1 0.0292(13) 0.0297(11) 0.0398(11) 0.0004(9) 0.0187(10) -0.0019(9)
O2 0.0387(15) 0.0320(12) 0.0500(14) -0.0022(10) 0.0293(12) 0.0017(10)
C1 0.0300(18) 0.0390(17) 0.0348(16) 0.0006(13) 0.0139(14) 0.0051(13)
C2 0.0237(16) 0.0318(15) 0.0225(13) 0.0021(11) 0.0064(11) 0.0031(12)
C3 0.0231(15) 0.0251(13) 0.0232(12) 0.0019(10) 0.0100(11) 0.0037(11)
C4 0.0338(18) 0.0266(15) 0.0348(15) -0.0011(12) 0.0162(14) -0.0027(13)
C5 0.0345(19) 0.0253(15) 0.0405(16) -0.0038(12) 0.0182(14) -0.0034(12)
C6 0.0265(17) 0.0273(14) 0.0280(14) -0.0005(11) 0.0116(12) 0.0006(12)
C7 0.0314(18) 0.0305(15) 0.0353(16) 0.0048(12) 0.0183(14) -0.0038(13)
C8 0.0311(18) 0.0222(14) 0.0346(15) 0.0036(11) 0.0144(13) -0.0014(12)
N2 0.0257(14) 0.0164(10) 0.0393(13) 0.0032(9) 0.0166(11) 0.0003(9)
O3 0.0280(12) 0.0228(10) 0.0420(11) 0.0068(8) 0.0210(10) 0.0014(8)
O4 0.0344(13) 0.0252(11) 0.0472(13) -0.0041(10) 0.0245(11) -0.0001(10)
C9 0.033(2) 0.0281(16) 0.058(2) 0.0055(15) 0.0251(18) 0.0049(14)
C10 0.0222(16) 0.0250(14) 0.0307(14) 0.0021(11) 0.0098(12) -0.0009(11)
C11 0.0208(14) 0.0206(12) 0.0265(13) -0.0005(10) 0.0099(11) -0.0014(11)
C12 0.0287(17) 0.0215(13) 0.0385(16) 0.0030(11) 0.0175(14) -0.0039(12)
C13 0.0286(17) 0.0169(13) 0.0433(16) -0.0016(12) 0.0169(13) -0.0020(11)
C14 0.0228(16) 0.0243(13) 0.0268(13) -0.0034(10) 0.0105(12) 0.0002(11)
C15 0.0294(17) 0.0253(14) 0.0310(14) 0.0017(11) 0.0145(13) -0.0045(12)
C16 0.0280(17) 0.0203(13) 0.0325(14) 0.0019(11) 0.0127(12) -0.0011(11)

loop_
_atom_type_symbol
_atom_type_description
_atom_type_scat_dispersion_real
_atom_type_scat_dispersion_imag
_atom_type_scat_source
C C 0.0033 0.0016 'International Tables Vol C Tables 4.2.6.8 and 6.1.1.4'
H H 0.0000 0.0000 'International Tables Vol C Tables 4.2.6.8 and 6.1.1.4'
N N 0.0061 0.0033 'International Tables Vol C Tables 4.2.6.8 and 6.1.1.4'
O O 0.0106 0.0060 'International Tables Vol C Tables 4.2.6.8 and 6.1.1.4'
I I -0.4742 1.8119 'International Tables Vol C Tables 4.2.6.8 and 6.1.1.4'

loop_
_geom_angle_atom_site_label_1
_geom_angle_atom_site_label_2
_geom_angle_atom_site_label_3
_geom_angle
I3 I2 I1 175.845(9)
C2 N1 C3 130.1(2)
C2 N1 H1 115.0
C3 N1 H1 115.0
C2 O1 H1O 115.9(2)
C6 O2 H2O 112(3)
C2 C1 H1A 109.5
C2 C1 H1B 109.5
H1A C1 H1B 109.5
C2 C1 H1C 109.5
H1A C1 H1C 109.5
H1B C1 H1C 109.5
O1 C2 N1 121.0(2)
O1 C2 C1 120.9(3)
N1 C2 C1 118.0(3)
C8 C3 C4 119.8(2)
C8 C3 N1 115.9(2)
C4 C3 N1 124.3(2)
C5 C4 C3 118.9(3)
C5 C4 H4 121(2)
C3 C4 H4 120(2)
C6 C5 C4 121.2(3)
C6 C5 H5 120.1(19)
C4 C5 H5 118.7(19)
O2 C6 C5 118.0(2)
O2 C6 C7 122.5(3)
C5 C6 C7 119.5(3)
C8 C7 C6 119.7(3)
C8 C7 H7 120(2)
C6 C7 H7 120(2)
C7 C8 C3 120.8(3)
C7 C8 H8 122.4(15)
C3 C8 H8 116.8(15)
C10 N2 C11 130.5(2)
C10 N2 H2 114.7
C11 N2 H2 114.7
C10 O3 H3O 115.5(2)
C14 O4 H4O 114(3)
C10 C9 H9A 112(3)
C10 C9 H9B 115(3)
H9A C9 H9B 110(4)
C10 C9 H9C 114(3)
H9A C9 H9C 104(4)
H9B C9 H9C 101(4)
O3 C10 N2 120.8(3)
O3 C10 C9 121.5(3)
N2 C10 C9 117.7(3)
C12 C11 C16 119.7(2)
C12 C11 N2 124.2(2)
C16 C11 N2 116.1(2)
C11 C12 C13 118.9(2)
C11 C12 H12 121.8(18)
C13 C12 H12 119.3(18)
C14 C13 C12 121.0(2)
C14 C13 H13 119.1(19)
C12 C13 H13 120.0(19)
O4 C14 C13 122.0(2)
O4 C14 C15 118.0(2)
C13 C14 C15 120.0(2)
C16 C15 C14 119.2(2)
C16 C15 H15 119.2(19)
C14 C15 H15 121.5(19)
C15 C16 C11 121.2(2)
C15 C16 H16 121.1(17)
C11 C16 H16 117.5(17)

loop_
_geom_bond_atom_site_label_1
_geom_bond_atom_site_label_2
_geom_bond_distance
_geom_bond_site_symmetry_2
I1 I2 3.0077(3) .
I2 I3 2.8493(3) .
I4 I4 2.7509(4) 2_655
N1 C2 1.321(4) .
N1 C3 1.434(3) .
N1 H1 0.8800 .
O1 C2 1.267(3) .
O1 H1O 1.210(2) .
O2 C6 1.365(3) .
O2 H2O 0.80(4) .
C1 C2 1.500(4) .
C1 H1A 0.9800 .
C1 H1B 0.9800 .
C1 H1C 0.9800 .
C3 C8 1.389(4) .
C3 C4 1.396(4) .
C4 C5 1.391(4) .
C4 H4 1.02(4) .
C5 C6 1.382(4) .
C5 H5 0.94(3) .
C6 C7 1.395(4) .
C7 C8 1.379(4) .
C7 H7 0.91(4) .
C8 H8 1.04(3) .
N2 C10 1.325(3) .
N2 C11 1.424(3) .
N2 H2 0.8800 .
O3 C10 1.256(3) .
O3 H3O 1.2143(19) .
O4 C14 1.377(3) .
O4 H4O 0.75(3) .
C9 C10 1.492(4) .
C9 H9A 0.94(5) .
C9 H9B 0.93(6) .
C9 H9C 0.86(4) .
C11 C12 1.387(4) .
C11 C16 1.393(4) .
C12 C13 1.395(4) .
C12 H12 1.00(3) .
C13 C14 1.380(4) .
C13 H13 0.91(3) .
C14 C15 1.388(4) .
C15 C16 1.377(4) .
C15 H15 0.94(3) .
C16 H16 1.00(3) .

loop_
_geom_hbond_atom_site_label_D
_geom_hbond_atom_site_label_H
_geom_hbond_atom_site_label_A
_geom_hbond_distance_DH
_geom_hbond_distance_HA
_geom_hbond_distance_DA
_geom_hbond_angle_DHA
_geom_hbond_site_symmetry_A
O1 H1O O1 1.210(2) 1.210(2) 2.420(4) 180.00(17) 3_765
O2 H2O O4 0.80(4) 2.02(4) 2.822(3) 175(4) .
O4 H4O I1 0.75(3) 2.88(3) 3.631(2) 175(3) .
N1 H1 I3 0.88 3.07 3.885(2) 155.1 3_655
N2 H2 I2 0.88 2.82 3.699(2) 173.4 2_565
